data_7114188
loop_
_publ_author_name
'Braga, Dario'
'Maini, Lucia'
'Polito, Marco'
'Mirolo, Laurent'
'Grepioni, Fabrizia'

_publ_section_title
;
 Mechanochemical assembly of hydrogen bonded organic-organometallic solid
 compounds
;
_journal_issue 24
_journal_name_full 'Chemical Communications'
_journal_page_first 2960
_journal_paper_doi 10.1039/b209861j
_journal_year 2002
_chemical_formula_moiety '[Fe(C5H4COOH)(C5H4COO)][HDABCO]'
_chemical_formula_sum 'C18 H22 Fe N2 O4'
_chemical_formula_weight 386.23
_chemical_name_systematic
;
?
;
_space_group_IT_number 2
_symmetry_cell_setting triclinic
_symmetry_space_group_name_Hall '-P 1'
_symmetry_space_group_name_H-M 'P -1'
_atom_sites_solution_hydrogens geom
_atom_sites_solution_primary direct
_atom_sites_solution_secondary difmap
_audit_creation_method SHELXL-97
_cell_angle_alpha 104.83(2)
_cell_angle_beta 98.96(2)
_cell_angle_gamma 105.33(2)
_cell_formula_units_Z 2
_cell_length_a 7.452(2)
_cell_length_b 10.804(2)
_cell_length_c 11.319(2)
_cell_measurement_temperature 293(2)
_cell_volume 824.9(3)
_computing_structure_refinement 'SHELXL-97 (Sheldrick, 1997)'
_diffrn_ambient_temperature 293(2)
_diffrn_measured_fraction_theta_full 0.998
_diffrn_measured_fraction_theta_max 0.998
_diffrn_radiation_monochromator graphite
_diffrn_radiation_source 'fine-focus sealed tube'
_diffrn_radiation_type MoK\a
_diffrn_radiation_wavelength 0.71073
_diffrn_reflns_av_R_equivalents 0.0636
_diffrn_reflns_av_sigmaI/netI 0.1667
_diffrn_reflns_limit_h_max 8
_diffrn_reflns_limit_h_min -8
_diffrn_reflns_limit_k_max 12
_diffrn_reflns_limit_k_min -12
_diffrn_reflns_limit_l_max 13
_diffrn_reflns_limit_l_min 0
_diffrn_reflns_number 3052
_diffrn_reflns_theta_full 24.97
_diffrn_reflns_theta_max 24.97
_diffrn_reflns_theta_min 3.09
_exptl_absorpt_coefficient_mu 0.941
_exptl_absorpt_correction_T_max 1.000
_exptl_absorpt_correction_T_min 0.896
_exptl_absorpt_correction_type psi-scan
_exptl_crystal_colour Orange-yellow
_exptl_crystal_density_diffrn 1.555
_exptl_crystal_density_method 'not measured'
_exptl_crystal_description prism
_exptl_crystal_F_000 404
_exptl_crystal_size_max 0.20
_exptl_crystal_size_mid 0.17
_exptl_crystal_size_min 0.16
_refine_diff_density_max 0.673
_refine_diff_density_min -0.668
_refine_diff_density_rms 0.104
_refine_ls_extinction_method none
_refine_ls_goodness_of_fit_ref 0.960
_refine_ls_hydrogen_treatment mixed
_refine_ls_matrix_type full
_refine_ls_number_parameters 138
_refine_ls_number_reflns 2894
_refine_ls_number_restraints 0
_refine_ls_restrained_S_all 0.960
_refine_ls_R_factor_all 0.1818
_refine_ls_R_factor_gt 0.0476
_refine_ls_shift/su_max 0.000
_refine_ls_shift/su_mean 0.000
_refine_ls_structure_factor_coef Fsqd
_refine_ls_weighting_details 'calc w=1/[\s^2^(Fo^2^)+(0.0714P)^2^+0.0000P] where P=(Fo^2^+2Fc^2^)/3'
_refine_ls_weighting_scheme calc
_refine_ls_wR_factor_gt 0.1084
_refine_ls_wR_factor_ref 0.1499
_reflns_number_gt 1286
_reflns_number_total 2894
_reflns_threshold_expression >2sigma(I)
_cod_data_source_file b209861j.txt
_cod_data_source_block compound_3
_cod_depositor_comments
;
The following automatic conversions were performed:

'_symmetry_cell_setting' value 'Triclinic' changed to 'triclinic'
according to
/usr/data/users/saulius/automatic-downloads/retrospective/RSC/lib/dictionaries/cif_core.dic
dictionary named 'cif_core.dic' version 2.4.2 from
2011-04-26.

'_exptl_absorpt_correction_type' value 'Psi-scan'
changed to 'psi-scan' according to
/usr/data/users/saulius/automatic-downloads/retrospective/RSC/lib/dictionaries/cif_core.dic
dictionary named 'cif_core.dic' version 2.4.2 from 2011-04-26.

Automatic conversion script
Id: cif_fix_values 2281 2013-09-26 08:29:07Z andrius 
;
_cod_original_sg_symbol_H-M P-1
_cod_database_code 7114188

loop_
_symmetry_equiv_pos_as_xyz
'x, y, z'
'-x, -y, -z'

loop_
_atom_site_label
_atom_site_type_symbol
_atom_site_fract_x
_atom_site_fract_y
_atom_site_fract_z
_atom_site_U_iso_or_equiv
_atom_site_adp_type
_atom_site_occupancy
_atom_site_symmetry_multiplicity
_atom_site_calc_flag
_atom_site_refinement_flags
Fe1 Fe 0.18050(14) 0.25441(11) 0.43178(9) 0.0254(3) Uani 1 1 d .
C1 C 0.2406(6) 0.2655(4) 0.6165(4) 0.0232(14) Uiso 1 1 d G
C2 C 0.3774(6) 0.3727(3) 0.5962(4) 0.0333(17) Uiso 1 1 d G
H2 H 0.4023 0.4694 0.6362 0.10(3) Uiso 1 1 calc R
C3 C 0.4700(5) 0.3150(4) 0.5065(4) 0.0366(17) Uiso 1 1 d G
H3 H 0.5699 0.3650 0.4736 0.07(2) Uiso 1 1 calc R
C4 C 0.3905(6) 0.1723(4) 0.4713(4) 0.0345(16) Uiso 1 1 d G
H4 H 0.4265 0.1065 0.4105 0.15(4) Uiso 1 1 calc R
C5 C 0.2487(6) 0.1417(3) 0.5393(4) 0.0287(15) Uiso 1 1 d G
H5 H 0.1703 0.0511 0.5340 0.029(16) Uiso 1 1 calc R
C6 C 0.1210(6) 0.2386(4) 0.2455(4) 0.0250(14) Uiso 1 1 d G
C7 C -0.0077(6) 0.1290(3) 0.2680(4) 0.0330(16) Uiso 1 1 d G
H7 H -0.0245 0.0331 0.2304 0.043(18) Uiso 1 1 calc R
C8 C -0.1084(5) 0.1828(4) 0.3540(4) 0.0338(16) Uiso 1 1 d G
H8 H -0.2062 0.1305 0.3867 0.07(2) Uiso 1 1 calc R
C9 C -0.0420(6) 0.3257(4) 0.3846(4) 0.0318(16) Uiso 1 1 d G
H9 H -0.0851 0.3893 0.4428 0.06(2) Uiso 1 1 calc R
C10 C 0.0998(6) 0.3602(3) 0.3176(4) 0.0290(15) Uiso 1 1 d G
H10 H 0.1713 0.4518 0.3211 0.030(16) Uiso 1 1 calc R
C11 C 0.1094(9) 0.2833(7) 0.7008(6) 0.0299(15) Uiso 1 1 d .
C12 C 0.2596(9) 0.2257(7) 0.1649(6) 0.0279(15) Uiso 1 1 d .
C13 C 0.7272(8) 0.2665(7) 0.0611(6) 0.0302(15) Uiso 1 1 d .
H13A H 0.6898 0.1941 0.0974 0.026(16) Uiso 1 1 calc R
H13B H 0.7963 0.3494 0.1293 0.05(2) Uiso 1 1 calc R
C14 C 0.8580(9) 0.2342(7) -0.0278(6) 0.0336(16) Uiso 1 1 d .
H14A H 0.9818 0.3042 0.0015 0.030(16) Uiso 1 1 calc R
H14B H 0.8776 0.1488 -0.0285 0.032(16) Uiso 1 1 calc R
C15 C 0.6165(8) 0.3922(6) -0.0641(6) 0.0294(15) Uiso 1 1 d .
H15A H 0.6897 0.4751 0.0029 0.06(2) Uiso 1 1 calc R
H15B H 0.5049 0.4065 -0.1080 0.017(14) Uiso 1 1 calc R
C16 C 0.7392(9) 0.3573(7) -0.1555(6) 0.0318(15) Uiso 1 1 d .
H16A H 0.6770 0.3519 -0.2394 0.036(17) Uiso 1 1 calc R
H16B H 0.8629 0.4273 -0.1298 0.028(16) Uiso 1 1 calc R
C17 C 0.4481(8) 0.1555(7) -0.1134(6) 0.0299(15) Uiso 1 1 d .
H17A H 0.3373 0.1669 -0.1614 0.06(2) Uiso 1 1 calc R
H17B H 0.4032 0.0827 -0.0789 0.08(3) Uiso 1 1 calc R
C18 C 0.5781(8) 0.1193(6) -0.2000(6) 0.0300(15) Uiso 1 1 d .
H18A H 0.5951 0.0337 -0.1986 0.045(19) Uiso 1 1 calc R
H18B H 0.5196 0.1104 -0.2858 0.017(14) Uiso 1 1 calc R
N1 N 0.5546(7) 0.2816(5) -0.0100(4) 0.0241(12) Uani 1 1 d .
N2 N 0.7656(7) 0.2266(5) -0.1563(5) 0.0250(12) Uani 1 1 d .
O1 O 0.1349(7) 0.3953(5) 0.7732(5) 0.0566(15) Uani 1 1 d .
O2 O -0.0200(6) 0.1758(5) 0.6946(4) 0.0401(12) Uani 1 1 d .
O3 O 0.3458(6) 0.3349(4) 0.1449(4) 0.0344(11) Uani 1 1 d .
O4 O 0.2780(8) 0.1148(5) 0.1201(5) 0.0495(14) Uani 1 1 d .
H100 H 0.4216 0.3041 0.0832 0.05 Uiso 1 1 d .
H200 H 0.8603 0.2154 -0.2186 0.05 Uiso 1 1 d .

loop_
_atom_site_aniso_label
_atom_site_aniso_U_11
_atom_site_aniso_U_22
_atom_site_aniso_U_33
_atom_site_aniso_U_23
_atom_site_aniso_U_13
_atom_site_aniso_U_12
Fe1 0.0236(4) 0.0281(6) 0.0235(5) 0.0084(4) 0.0044(3) 0.0072(4)
N1 0.025(3) 0.023(3) 0.022(3) 0.006(2) 0.004(2) 0.008(2)
N2 0.029(3) 0.021(3) 0.031(3) 0.011(2) 0.009(2) 0.014(2)
O1 0.052(3) 0.038(4) 0.061(3) -0.012(3) 0.027(3) 0.001(3)
O2 0.047(3) 0.030(3) 0.050(3) 0.012(2) 0.029(2) 0.013(2)
O3 0.040(3) 0.025(3) 0.045(3) 0.013(2) 0.023(2) 0.012(2)
O4 0.086(4) 0.026(3) 0.054(3) 0.018(2) 0.039(3) 0.029(3)

loop_
_atom_type_symbol
_atom_type_description
_atom_type_scat_dispersion_real
_atom_type_scat_dispersion_imag
_atom_type_scat_source
C C 0.0033 0.0016 'International Tables Vol C Tables 4.2.6.8 and 6.1.1.4'
H H 0.0000 0.0000 'International Tables Vol C Tables 4.2.6.8 and 6.1.1.4'
Fe Fe 0.3463 0.8444 'International Tables Vol C Tables 4.2.6.8 and 6.1.1.4'
N N 0.0061 0.0033 'International Tables Vol C Tables 4.2.6.8 and 6.1.1.4'
O O 0.0106 0.0060 'International Tables Vol C Tables 4.2.6.8 and 6.1.1.4'

loop_
_geom_angle_atom_site_label_1
_geom_angle_atom_site_label_2
_geom_angle_atom_site_label_3
_geom_angle
C5 Fe1 C7 108.83(18)
C5 Fe1 C1 40.92(8)
C7 Fe1 C1 138.4(2)
C5 Fe1 C6 137.7(2)
C7 Fe1 C6 40.81(8)
C1 Fe1 C6 178.6(2)
C5 Fe1 C4 40.88(8)
C7 Fe1 C4 108.37(18)
C1 Fe1 C4 68.70(10)
C6 Fe1 C4 110.20(17)
C5 Fe1 C2 68.64(9)
C7 Fe1 C2 176.81(18)
C1 Fe1 C2 40.73(7)
C6 Fe1 C2 140.0(2)
C4 Fe1 C2 68.46(10)
C5 Fe1 C8 109.25(18)
C7 Fe1 C8 40.72(8)
C1 Fe1 C8 111.64(18)
C6 Fe1 C8 68.45(10)
C4 Fe1 C8 136.1(2)
C2 Fe1 C8 141.5(2)
C5 Fe1 C10 177.11(19)
C7 Fe1 C10 68.40(10)
C1 Fe1 C10 140.8(2)
C6 Fe1 C10 40.62(8)
C4 Fe1 C10 140.2(2)
C2 Fe1 C10 114.15(18)
C8 Fe1 C10 68.17(10)
C5 Fe1 C3 68.59(10)
C7 Fe1 C3 137.1(2)
C1 Fe1 C3 68.49(10)
C6 Fe1 C3 111.34(18)
C4 Fe1 C3 40.66(8)
C2 Fe1 C3 40.57(8)
C8 Fe1 C3 176.7(2)
C10 Fe1 C3 113.93(18)
C5 Fe1 C9 138.3(2)
C7 Fe1 C9 68.30(10)
C1 Fe1 C9 112.81(17)
C6 Fe1 C9 68.23(10)
C4 Fe1 C9 176.5(2)
C2 Fe1 C9 114.86(18)
C8 Fe1 C9 40.47(8)
C10 Fe1 C9 40.41(7)
C3 Fe1 C9 142.7(2)
C2 C1 C5 108.0
C2 C1 C11 124.9(4)
C5 C1 C11 127.1(4)
C2 C1 Fe1 70.13(17)
C5 C1 Fe1 69.34(16)
C11 C1 Fe1 124.5(3)
C1 C2 C3 108.0
C1 C2 Fe1 69.14(16)
C3 C2 Fe1 69.82(16)
C4 C3 C2 108.0
C4 C3 Fe1 69.25(17)
C2 C3 Fe1 69.61(16)
C5 C4 C3 108.0
C5 C4 Fe1 69.19(16)
C3 C4 Fe1 70.10(17)
C4 C5 C1 108.0
C4 C5 Fe1 69.93(16)
C1 C5 Fe1 69.74(16)
C7 C6 C10 108.0
C7 C6 C12 125.0(4)
C10 C6 C12 127.0(4)
C7 C6 Fe1 69.45(17)
C10 C6 Fe1 70.25(16)
C12 C6 Fe1 123.6(3)
C8 C7 C6 108.0
C8 C7 Fe1 70.11(16)
C6 C7 Fe1 69.74(16)
C7 C8 C9 108.0
C7 C8 Fe1 69.17(16)
C9 C8 Fe1 70.20(17)
C10 C9 C8 108.0
C10 C9 Fe1 69.60(16)
C8 C9 Fe1 69.33(17)
C9 C10 C6 108.0
C9 C10 Fe1 69.99(16)
C6 C10 Fe1 69.13(16)
O1 C11 O2 124.8(6)
O1 C11 C1 119.5(6)
O2 C11 C1 115.7(6)
O4 C12 O3 125.4(6)
O4 C12 C6 119.7(6)
O3 C12 C6 114.9(5)
N1 C13 C14 109.7(5)
N2 C14 C13 108.9(5)
N1 C15 C16 110.3(5)
N2 C16 C15 109.2(5)
N1 C17 C18 110.0(5)
N2 C18 C17 109.2(5)
C17 N1 C15 108.9(5)
C17 N1 C13 110.0(5)
C15 N1 C13 108.4(5)
C16 N2 C18 109.8(5)
C16 N2 C14 109.8(5)
C18 N2 C14 109.3(5)

loop_
_geom_bond_atom_site_label_1
_geom_bond_atom_site_label_2
_geom_bond_distance
Fe1 C5 2.028(4)
Fe1 C7 2.034(4)
Fe1 C1 2.034(4)
Fe1 C6 2.038(4)
Fe1 C4 2.038(4)
Fe1 C2 2.047(4)
Fe1 C8 2.047(4)
Fe1 C10 2.053(4)
Fe1 C3 2.049(4)
Fe1 C9 2.058(4)
C1 C2 1.4200
C1 C5 1.4200
C1 C11 1.484(7)
C2 C3 1.4200
C3 C4 1.4200
C4 C5 1.4200
C6 C7 1.4200
C6 C10 1.4200
C6 C12 1.491(7)
C7 C8 1.4200
C8 C9 1.4200
C9 C10 1.4200
C11 O1 1.222(8)
C11 O2 1.276(7)
C12 O4 1.228(7)
C12 O3 1.279(7)
C13 N1 1.478(7)
C13 C14 1.546(8)
C14 N2 1.481(7)
C15 N1 1.480(7)
C15 C16 1.524(8)
C16 N2 1.474(7)
C17 N1 1.476(7)
C17 C18 1.533(8)
C18 N2 1.475(7)
